data_4083262
loop_
_publ_author_name
'Zhang, Jun'
'Qin, Xinke'
'Fu, Jun'
'Wang, Xiao'
'Su, Xiaolong'
'Hu, Fangle'
'Jiao, Jiajun'
'Shi, Min'

_publ_section_title
;
 Fine-Tunable 3,4-Dihydroquinazol-2-ylidene Carbenes: Synthesis,
 Rhodium(I) Complexes, and Reactivity
;
_journal_issue 23
_journal_name_full Organometallics
_journal_page_first 8275
_journal_paper_doi 10.1021/om300887y
_journal_volume 31
_journal_year 2012
_chemical_formula_sum 'C17 H25 I N2'
_chemical_formula_weight 384.29
_chemical_name_systematic
; 
 ? 
;
_space_group_IT_number 19
_symmetry_cell_setting orthorhombic
_symmetry_space_group_name_Hall 'P 2ac 2ab'
_symmetry_space_group_name_H-M 'P 21 21 21'
_atom_sites_solution_hydrogens geom
_atom_sites_solution_primary direct
_atom_sites_solution_secondary difmap
_audit_creation_method SHELXL-97
_cell_angle_alpha 90.00
_cell_angle_beta 90.00
_cell_angle_gamma 90.00
_cell_formula_units_Z 4
_cell_length_a 7.175(4)
_cell_length_b 11.396(7)
_cell_length_c 21.660(12)
_cell_measurement_reflns_used 869
_cell_measurement_temperature 293(2)
_cell_measurement_theta_max 26.604
_cell_measurement_theta_min 2.594
_cell_volume 1771.1(18)
_computing_cell_refinement 'Bruker SMART'
_computing_data_collection 'Bruker SMART'
_computing_data_reduction 'Bruker SHELXTL'
_computing_molecular_graphics 'Bruker SHELXTL'
_computing_publication_material 'Bruker SHELXTL'
_computing_structure_refinement 'SHELXL-97 (Sheldrick, 1997)'
_computing_structure_solution 'SHELXS-97 (Sheldrick, 1990)'
_diffrn_ambient_temperature 293(2)
_diffrn_measured_fraction_theta_full 0.992
_diffrn_measured_fraction_theta_max 0.992
_diffrn_measurement_device_type 'CCD area detector'
_diffrn_measurement_method 'phi and omega scans'
_diffrn_radiation_monochromator graphite
_diffrn_radiation_source 'fine-focus sealed tube'
_diffrn_radiation_type MoK\a
_diffrn_radiation_wavelength 0.71073
_diffrn_reflns_av_R_equivalents 0.0361
_diffrn_reflns_av_sigmaI/netI 0.0321
_diffrn_reflns_limit_h_max 8
_diffrn_reflns_limit_h_min -8
_diffrn_reflns_limit_k_max 12
_diffrn_reflns_limit_k_min -14
_diffrn_reflns_limit_l_max 23
_diffrn_reflns_limit_l_min -26
_diffrn_reflns_number 7986
_diffrn_reflns_theta_full 26.01
_diffrn_reflns_theta_max 26.01
_diffrn_reflns_theta_min 1.88
_diffrn_standards_decay_% 4.44
_exptl_absorpt_coefficient_mu 1.803
_exptl_absorpt_correction_T_max 0.7738
_exptl_absorpt_correction_T_min 0.4976
_exptl_absorpt_correction_type multi-scan
_exptl_absorpt_process_details sadabs
_exptl_crystal_colour orange
_exptl_crystal_density_diffrn 1.441
_exptl_crystal_density_method 'not measured'
_exptl_crystal_description prism
_exptl_crystal_F_000 776
_exptl_crystal_size_max 0.45
_exptl_crystal_size_mid 0.18
_exptl_crystal_size_min 0.15
_refine_diff_density_max 0.505
_refine_diff_density_min -0.352
_refine_diff_density_rms 0.052
_refine_ls_abs_structure_details 'Flack H D (1983), Acta Cryst. A39, 876-881'
_refine_ls_abs_structure_Flack 0.02(3)
_refine_ls_extinction_method none
_refine_ls_goodness_of_fit_ref 1.025
_refine_ls_hydrogen_treatment mixed
_refine_ls_matrix_type full
_refine_ls_number_parameters 187
_refine_ls_number_reflns 3431
_refine_ls_number_restraints 0
_refine_ls_restrained_S_all 1.025
_refine_ls_R_factor_all 0.0360
_refine_ls_R_factor_gt 0.0310
_refine_ls_shift/su_max 0.001
_refine_ls_shift/su_mean 0.000
_refine_ls_structure_factor_coef Fsqd
_refine_ls_weighting_details 'calc w=1/[\s^2^(Fo^2^)+(0.0375P)^2^+0.4324P] where P=(Fo^2^+2Fc^2^)/3'
_refine_ls_weighting_scheme calc
_refine_ls_wR_factor_gt 0.0746
_refine_ls_wR_factor_ref 0.0772
_reflns_number_gt 3035
_reflns_number_total 3431
_reflns_threshold_expression >2sigma(I)
_cod_data_source_file om300887y_si_001.cif
_cod_data_source_block a11223a
_cod_depositor_comments
;
The following automatic conversions were performed:

'_symmetry_cell_setting' value 'Orthorhombic' changed to
'orthorhombic' according to
/usr/data/users/saulius/automatic-downloads/retrospective/ACS/lib/dictionaries/cif_core.dic
dictionary named 'cif_core.dic' version 2.4.2 from 2011-04-26.

Automatic conversion script
Id: cif_fix_values 2281 2013-09-26 08:29:07Z andrius 
;
_cod_original_cell_volume 1770.9(17)
_cod_original_sg_symbol_H-M P2(1)2(1)2(1)
_cod_database_code 4083262

loop_
_symmetry_equiv_pos_as_xyz
'x, y, z'
'-x+1/2, -y, z+1/2'
'-x, y+1/2, -z+1/2'
'x+1/2, -y+1/2, -z'

loop_
_atom_site_label
_atom_site_type_symbol
_atom_site_fract_x
_atom_site_fract_y
_atom_site_fract_z
_atom_site_U_iso_or_equiv
_atom_site_adp_type
_atom_site_occupancy
_atom_site_symmetry_multiplicity
_atom_site_calc_flag
_atom_site_refinement_flags
I1 I 0.11740(3) 0.25495(3) 0.844447(11) 0.07138(11) Uani 1 1 d .
N1 N 0.1372(5) 0.0387(2) 0.19239(12) 0.0526(7) Uani 1 1 d .
N2 N 0.1876(4) 0.0544(2) 0.08663(12) 0.0509(7) Uani 1 1 d .
C1 C 0.0957(5) 0.0806(3) 0.13817(15) 0.0500(7) Uani 1 1 d .
C2 C 0.3088(6) -0.0274(4) 0.20198(17) 0.0613(10) Uani 1 1 d .
H2A H 0.2894 -0.0858 0.2339 0.074 Uiso 1 1 calc R
H2B H 0.4067 0.0253 0.2156 0.074 Uiso 1 1 calc R
C3 C 0.3677(5) -0.0870(3) 0.14337(15) 0.0539(8) Uani 1 1 d .
C4 C 0.4785(6) -0.1852(4) 0.1451(2) 0.0716(11) Uani 1 1 d .
H4 H 0.5104 -0.2181 0.1830 0.086 Uiso 1 1 calc R
C5 C 0.5429(6) -0.2354(4) 0.0915(2) 0.0845(13) Uani 1 1 d .
H5 H 0.6202 -0.3009 0.0931 0.101 Uiso 1 1 calc R
C6 C 0.4922(7) -0.1881(4) 0.0354(2) 0.0810(12) Uani 1 1 d .
H6 H 0.5352 -0.2220 -0.0010 0.097 Uiso 1 1 calc R
C7 C 0.3791(6) -0.0917(3) 0.03292(18) 0.0659(9) Uani 1 1 d .
H7 H 0.3455 -0.0602 -0.0051 0.079 Uiso 1 1 calc R
C8 C 0.3144(5) -0.0406(3) 0.08689(16) 0.0530(8) Uani 1 1 d .
C9 C 0.0158(5) 0.0676(3) 0.24535(15) 0.0520(8) Uani 1 1 d .
H9 H -0.0757 0.1254 0.2311 0.062 Uiso 1 1 calc R
C10 C 0.1266(6) 0.1241(3) 0.29717(17) 0.0653(9) Uani 1 1 d .
H10A H 0.1918 0.1926 0.2817 0.078 Uiso 1 1 calc R
H10B H 0.2185 0.0691 0.3127 0.078 Uiso 1 1 calc R
C11 C -0.0053(7) 0.1599(5) 0.3491(2) 0.0876(14) Uani 1 1 d .
H11A H 0.0660 0.1935 0.3828 0.105 Uiso 1 1 calc R
H11B H -0.0911 0.2192 0.3342 0.105 Uiso 1 1 calc R
C12 C -0.1130(8) 0.0562(5) 0.3721(2) 0.0974(16) Uani 1 1 d .
H12A H -0.0279 -0.0001 0.3903 0.117 Uiso 1 1 calc R
H12B H -0.1993 0.0815 0.4039 0.117 Uiso 1 1 calc R
C13 C -0.2189(8) -0.0012(6) 0.3209(2) 0.0962(17) Uani 1 1 d .
H13A H -0.3128 0.0526 0.3055 0.115 Uiso 1 1 calc R
H13B H -0.2821 -0.0702 0.3367 0.115 Uiso 1 1 calc R
C14 C -0.0896(7) -0.0368(4) 0.2680(2) 0.0796(13) Uani 1 1 d .
H14A H -0.0030 -0.0963 0.2822 0.095 Uiso 1 1 calc R
H14B H -0.1625 -0.0699 0.2345 0.095 Uiso 1 1 calc R
C15 C 0.1240(6) 0.1106(3) 0.02761(15) 0.0563(8) Uani 1 1 d .
H15 H 0.2275 0.1056 -0.0018 0.068 Uiso 1 1 calc R
C16 C 0.0810(6) 0.2392(3) 0.03694(17) 0.0680(9) Uani 1 1 d .
H16A H -0.0327 0.2471 0.0599 0.102 Uiso 1 1 calc R
H16B H 0.0673 0.2767 -0.0025 0.102 Uiso 1 1 calc R
H16C H 0.1810 0.2756 0.0593 0.102 Uiso 1 1 calc R
C17 C -0.0360(8) 0.0431(4) 0.00072(19) 0.0826(14) Uani 1 1 d .
H17A H -0.0073 -0.0392 0.0011 0.124 Uiso 1 1 calc R
H17B H -0.0571 0.0683 -0.0410 0.124 Uiso 1 1 calc R
H17C H -0.1460 0.0570 0.0248 0.124 Uiso 1 1 calc R
H1 H -0.010(4) 0.129(2) 0.1364(12) 0.020(6) Uiso 1 1 d .

loop_
_atom_site_aniso_label
_atom_site_aniso_U_11
_atom_site_aniso_U_22
_atom_site_aniso_U_33
_atom_site_aniso_U_23
_atom_site_aniso_U_13
_atom_site_aniso_U_12
I1 0.06819(16) 0.09024(18) 0.05572(14) -0.00368(15) 0.00831(11) -0.01076(18)
N1 0.0534(17) 0.0653(16) 0.0390(15) 0.0037(12) -0.0012(14) 0.0074(15)
N2 0.0585(16) 0.0569(15) 0.0373(15) 0.0029(12) -0.0020(12) 0.0044(14)
C1 0.0508(19) 0.0590(17) 0.0402(17) 0.0059(14) -0.0033(14) 0.0030(17)
C2 0.062(2) 0.077(2) 0.044(2) 0.0036(17) -0.0056(17) 0.0087(19)
C3 0.0488(18) 0.0682(19) 0.0447(18) 0.0008(14) -0.0049(15) 0.0001(17)
C4 0.071(3) 0.085(3) 0.059(3) 0.000(2) -0.009(2) 0.016(2)
C5 0.084(2) 0.090(3) 0.080(3) -0.007(3) -0.004(2) 0.035(3)
C6 0.089(3) 0.090(3) 0.064(3) -0.018(2) 0.000(2) 0.020(3)
C7 0.073(2) 0.077(2) 0.0479(19) -0.0023(17) -0.001(2) 0.009(2)
C8 0.0484(18) 0.062(2) 0.0483(19) 0.0000(16) -0.0025(15) -0.0022(15)
C9 0.052(2) 0.066(2) 0.0380(18) 0.0037(15) 0.0028(14) 0.0017(17)
C10 0.062(2) 0.082(2) 0.052(2) -0.0115(17) 0.0028(19) -0.013(2)
C11 0.075(3) 0.124(4) 0.063(3) -0.034(3) 0.003(2) -0.005(3)
C12 0.092(4) 0.146(5) 0.054(2) 0.008(3) 0.022(3) -0.004(4)
C13 0.092(4) 0.117(4) 0.079(3) -0.002(3) 0.027(3) -0.036(3)
C14 0.077(3) 0.092(3) 0.069(3) -0.008(2) 0.009(2) -0.029(3)
C15 0.072(2) 0.0639(18) 0.0333(16) 0.0062(14) -0.0026(17) 0.005(2)
C16 0.092(2) 0.061(2) 0.0508(18) 0.0111(18) 0.0065(18) -0.004(3)
C17 0.104(4) 0.077(3) 0.066(3) 0.005(2) -0.036(2) -0.004(3)

loop_
_atom_type_symbol
_atom_type_description
_atom_type_scat_dispersion_real
_atom_type_scat_dispersion_imag
_atom_type_scat_source
C C 0.0033 0.0016 'International Tables Vol C Tables 4.2.6.8 and 6.1.1.4'
H H 0.0000 0.0000 'International Tables Vol C Tables 4.2.6.8 and 6.1.1.4'
N N 0.0061 0.0033 'International Tables Vol C Tables 4.2.6.8 and 6.1.1.4'
I I -0.4742 1.8119 'International Tables Vol C Tables 4.2.6.8 and 6.1.1.4'

loop_
_geom_angle_atom_site_label_1
_geom_angle_atom_site_label_2
_geom_angle_atom_site_label_3
_geom_angle
C1 N1 C2 120.7(3)
C1 N1 C9 118.9(3)
C2 N1 C9 120.1(3)
C1 N2 C8 119.2(3)
C1 N2 C15 117.9(3)
C8 N2 C15 121.7(3)
N1 C1 N2 124.1(3)
N1 C2 C3 110.6(3)
C4 C3 C8 119.6(3)
C4 C3 C2 120.6(3)
C8 C3 C2 119.8(3)
C5 C4 C3 120.7(4)
C4 C5 C6 119.6(4)
C7 C6 C5 120.4(4)
C6 C7 C8 120.2(4)
C7 C8 C3 119.5(4)
C7 C8 N2 122.3(3)
C3 C8 N2 118.2(3)
N1 C9 C14 112.1(3)
N1 C9 C10 111.1(3)
C14 C9 C10 111.1(3)
C9 C10 C11 109.5(4)
C12 C11 C10 110.8(4)
C13 C12 C11 111.1(4)
C12 C13 C14 111.4(5)
C9 C14 C13 110.0(4)
C17 C15 N2 110.2(3)
C17 C15 C16 113.2(4)
N2 C15 C16 111.2(3)

loop_
_geom_bond_atom_site_label_1
_geom_bond_atom_site_label_2
_geom_bond_distance
N1 C1 1.302(4)
N1 C2 1.459(5)
N1 C9 1.477(4)
N2 C1 1.331(4)
N2 C8 1.414(4)
N2 C15 1.501(4)
C2 C3 1.500(5)
C3 C4 1.374(5)
C3 C8 1.386(5)
C4 C5 1.374(6)
C5 C6 1.378(7)
C6 C7 1.367(6)
C7 C8 1.386(5)
C9 C14 1.493(6)
C9 C10 1.519(5)
C10 C11 1.526(6)
C11 C12 1.497(7)
C12 C13 1.495(7)
C13 C14 1.529(7)
C15 C17 1.499(6)
C15 C16 1.511(5)
